data_4003413
loop_
_publ_author_name
'Etherington, Marc K.'
'Kukhta, Nadzeya A.'
'Higginbotham, Heather F.'
'Danos, Andrew'
'Bismillah, Aisha N.'
'Graves, David R.'
'McGonigal, Paul R.'
'Haase, Nils'
'Morherr, Antonia'
'Batsanov, Andrei S.'
'Pflumm, Christof'
'Bhalla, Vandana'
'Bryce, Martin R.'
'Monkman, Andrew P.'

_publ_section_title
;
 Persistent Dimer Emission in Thermally Activated Delayed Fluorescence
 Materials.
;
_journal_issue 17
_journal_name_full 'The journal of physical chemistry. C, Nanomaterials and interfaces'
_journal_page_first 11109
_journal_page_last 11117
_journal_paper_doi 10.1021/acs.jpcc.9b01458
_journal_volume 123
_journal_year 2019
_chemical_formula_moiety 'C56 H32 N6, 3.5(C3 H6 O)'
_chemical_formula_sum 'C66.5 H53 N6 O3.5'
_chemical_formula_weight 992.15
_chemical_name_systematic '2,3,5,6-tetrakis(carbazol-9-yl)-1,4-dicyanobenzene, acetone solvate'
_space_group_crystal_system monoclinic
_space_group_IT_number 14
_space_group_name_Hall '-P 2yn'
_space_group_name_H-M_alt 'P 1 21/n 1'
_atom_sites_solution_hydrogens geom
_atom_sites_solution_primary direct
_atom_sites_solution_secondary difmap
_audit_creation_date 2018-10-15
_audit_creation_method
;
Olex2 1.2-beta
(compiled 2018.05.29 svn.r3508 for OlexSys, GUI svn.r5506)
;
_cell_angle_alpha 90
_cell_angle_beta 101.5220(14)
_cell_angle_gamma 90
_cell_formula_units_Z 4
_cell_length_a 13.5010(5)
_cell_length_b 23.4890(9)
_cell_length_c 17.2129(7)
_cell_measurement_reflns_used 9944
_cell_measurement_temperature 120
_cell_measurement_theta_max 25.806
_cell_measurement_theta_min 2.469
_cell_volume 5348.6(4)
_computing_cell_refinement 'SAINT V8.38A (?, 2016)'
_computing_data_collection 'APEX3 v.2016.1-0 (Bruker, 2016)'
_computing_data_reduction 'SAINT V8.38A (?, 2016)'
_computing_molecular_graphics 'Olex2 (Dolomanov et al., 2009)'
_computing_publication_material 'Olex2 (Dolomanov et al., 2009)'
_computing_structure_refinement 'ShelXL 2018/3 multi-CPU version (Sheldrick, 2015)'
_computing_structure_solution 'ShelXS 2013/1 (Sheldrick, 2008)'
_diffrn_ambient_temperature 120.0
_diffrn_detector_area_resol_mean 10.4
_diffrn_detector_type 'Bruker PHOTON 100 CMOS'
_diffrn_measured_fraction_theta_full 0.999
_diffrn_measured_fraction_theta_max 0.999
_diffrn_measurement_device '3-circle area detector diffractometer'
_diffrn_measurement_device_type 'Bruker D8 Venture'
_diffrn_measurement_method '\f and \w scans'
_diffrn_radiation_type MoK\a
_diffrn_radiation_wavelength 0.71073
_diffrn_reflns_av_R_equivalents 0.0366
_diffrn_reflns_av_unetI/netI 0.0244
_diffrn_reflns_Laue_measured_fraction_full 0.999
_diffrn_reflns_Laue_measured_fraction_max 0.999
_diffrn_reflns_limit_h_max 16
_diffrn_reflns_limit_h_min -16
_diffrn_reflns_limit_k_max 27
_diffrn_reflns_limit_k_min -27
_diffrn_reflns_limit_l_max 20
_diffrn_reflns_limit_l_min -20
_diffrn_reflns_number 73332
_diffrn_reflns_point_group_measured_fraction_full 0.999
_diffrn_reflns_point_group_measured_fraction_max 0.999
_diffrn_reflns_theta_full 24.999
_diffrn_reflns_theta_max 24.999
_diffrn_reflns_theta_min 2.113
_exptl_absorpt_coefficient_mu 0.077
_exptl_absorpt_correction_T_max 1.0000
_exptl_absorpt_correction_T_min 0.9645
_exptl_absorpt_correction_type multi-scan
_exptl_absorpt_process_details
;
SADABS-2016/2 (Bruker,2016/2) was used for absorption correction.
wR2(int) was 0.1105 before and 0.0421 after correction.
The Ratio of minimum to maximum transmission is 0.9645.
The \l/2 correction factor is Not present.
;
_exptl_crystal_colour yellow
_exptl_crystal_colour_primary yellow
_exptl_crystal_density_diffrn 1.232
_exptl_crystal_description irregular
_exptl_crystal_F_000 2088
_exptl_crystal_recrystallization_method 'from acetone/hexane/DCM, 2nd Oswald stage'
_exptl_crystal_size_max 0.376
_exptl_crystal_size_mid 0.366
_exptl_crystal_size_min 0.18
_refine_diff_density_max 0.500
_refine_diff_density_min -0.371
_refine_diff_density_rms 0.046
_refine_ls_extinction_coef 0.0051(7)
_refine_ls_extinction_expression Fc^*^=kFc[1+0.001xFc^2^\l^3^/sin(2\q)]^-1/4^
_refine_ls_extinction_method 'SHELXL-2018/3 (Sheldrick, 2015)'
_refine_ls_goodness_of_fit_ref 1.040
_refine_ls_hydrogen_treatment constr
_refine_ls_matrix_type full
_refine_ls_number_parameters 811
_refine_ls_number_reflns 9415
_refine_ls_number_restraints 86
_refine_ls_restrained_S_all 1.048
_refine_ls_R_factor_all 0.0757
_refine_ls_R_factor_gt 0.0575
_refine_ls_shift/su_max 0.003
_refine_ls_shift/su_mean 0.000
_refine_ls_structure_factor_coef Fsqd
_refine_ls_weighting_details 'w=1/[\s^2^(Fo^2^)+(0.0758P)^2^+3.8968P] where P=(Fo^2^+2Fc^2^)/3'
_refine_ls_weighting_scheme calc
_refine_ls_wR_factor_gt 0.1503
_refine_ls_wR_factor_ref 0.1636
_reflns_Friedel_coverage 0.000
_reflns_number_gt 7366
_reflns_number_total 9415
_reflns_threshold_expression 'I > 2\s(I)'
_cod_data_source_file 4CzIPN-ac.cif
_cod_data_source_block 4CzIPN-ac-18s437
_cod_original_formula_sum 'C66.50 H53 N6 O3.50'
_cod_database_code 4003413
_shelx_shelxl_version_number 2018/3
_shelx_space_group_comment
;
The symmetry employed for this shelxl refinement is uniquely defined
by the following loop, which should always be used as a source of
symmetry information in preference to the above space-group names.
They are only intended as comments.
;
_shelx_estimated_absorpt_t_max 0.986
_shelx_estimated_absorpt_t_min 0.972
_olex2_refinement_description
;
1. Fixed Uiso
 At 1.2 times of:
  All C(H) groups
 At 1.5 times of:
  All C(H,H,H) groups
2. Restrained distances
 C6S'-C4S' \\sim C5S'-C4S' \\sim C5S-C4S \\sim C6S-C4S
 with sigma of 0.02
 O2S-C4S' \\sim O2S-C4S
 with sigma of 0.02
 C10S-C12S \\sim C11S-C10S \\sim C13S-C15S \\sim C14S-C13S
 with sigma of 0.02
 O4S-C10S \\sim O4S-C13S
 with sigma of 0.02
3. Uiso/Uaniso restraints and constraints
Uiso(C40') = Uiso(C41)
Uanis(N4) = Uanis(N4')
4. Rigid body (RIGU) restrains
 O2S, C4S, C6S, C5S
 with sigma for 1-2 distances of 0.004 and sigma for 1-3 distances of 0.004
 O2S, C4S', C6S', C5S'
 with sigma for 1-2 distances of 0.004 and sigma for 1-3 distances of 0.004
5. Same fragment restrains
{N4', C33', C34', C35', C36', C37', C38', C39', C40', C41', C42', C43', C44'}
sigma for 1-2: 0.02, 1-3: 0.04
as
{N4, C33, C34, C35, C36, C37, C38, C39, C40, C41, C42, C43, C44}
6. Others
 Sof(N4)=Sof(C33)=Sof(C34)=Sof(H34)=Sof(C35)=Sof(H35)=Sof(C36)=Sof(H36)=
 Sof(C37)=Sof(H37)=Sof(C38)=Sof(C39)=Sof(C40)=Sof(H40)=Sof(C41)=Sof(H41)=
 Sof(C42)=Sof(H42)=Sof(C43)=Sof(H43)=Sof(C44)=1-FVAR(1)
 Sof(N4')=Sof(C33')=Sof(C34')=Sof(H34')=Sof(C35')=Sof(H35')=Sof(C36')=
 Sof(H36')=Sof(C37')=Sof(H37')=Sof(C38')=Sof(C39')=Sof(C40')=Sof(H40')=
 Sof(C41')=Sof(H41')=Sof(C42')=Sof(H42')=Sof(C43')=Sof(H43')=Sof(C44')=FVAR(1)
 Fixed Sof: C11S(0.5) H11A(0.5) H11B(0.5) H11C(0.5) C9S(0.5) H9SA(0.5)
 H9SB(0.5) H9SC(0.5) C14S(0.5) H14A(0.5) H14B(0.5) H14C(0.5) C7S(0.5) O3S(0.5)
 C10S(0.5) C12S(0.5) H12A(0.5) H12B(0.5) H12C(0.5) C8S(0.5) H8SA(0.5) H8SB(0.5)
 H8SC(0.5) C4S(0.5) C5S(0.5) H5SA(0.5) H5SB(0.5) H5SC(0.5) C6S(0.5) H6SA(0.5)
 H6SB(0.5) H6SC(0.5) C6S'(0.5) H6SD(0.5) H6SE(0.5) H6SF(0.5) C4S'(0.5)
 C5S'(0.5) H5SD(0.5) H5SE(0.5) H5SF(0.5) C13S(0.5) C15S(0.5) H15A(0.5)
 H15B(0.5) H15C(0.5)
7.a Me refined with riding coordinates:
 C11S(H11A,H11B,H11C), C9S(H9SA,H9SB,H9SC), C14S(H14A,H14B,H14C), C12S(H12A,
 H12B,H12C), C8S(H8SA,H8SB,H8SC), C5S(H5SA,H5SB,H5SC), C6S(H6SA,H6SB,H6SC),
 C6S'(H6SD,H6SE,H6SF), C5S'(H5SD,H5SE,H5SF), C15S(H15A,H15B,H15C)
7.b Aromatic/amide H refined with riding coordinates:
 C10(H10), C11(H11), C12(H12), C13(H13), C16(H16), C17(H17), C18(H18),
 C19(H19), C22(H22), C23(H23), C24(H24), C25(H25), C28(H28), C29(H29), C30(H30),
  C31(H31), C46(H46), C47(H47), C48(H48), C49(H49), C52(H52), C53(H53),
 C54(H54), C55(H55), C34'(H34'), C35'(H35'), C36'(H36'), C37'(H37'), C40'(H40'),
  C41'(H41'), C42'(H42'), C43'(H43'), C34(H34), C35(H35), C36(H36), C37(H37),
 C40(H40), C41(H41), C42(H42), C43(H43)
7.c Idealised Me refined as rotating group:
 C2S(H2SA,H2SB,H2SC), C3S(H3SA,H3SB,H3SC)
;
_olex2_submission_special_instructions 'No special instructions were received'

loop_
_space_group_symop_operation_xyz
'x, y, z'
'-x+1/2, y+1/2, -z+1/2'
'-x, -y, -z'
'x-1/2, -y-1/2, z-1/2'

loop_
_atom_site_label
_atom_site_type_symbol
_atom_site_fract_x
_atom_site_fract_y
_atom_site_fract_z
_atom_site_U_iso_or_equiv
_atom_site_adp_type
_atom_site_occupancy
_atom_site_site_symmetry_order
_atom_site_calc_flag
_atom_site_refinement_flags_posn
_atom_site_refinement_flags_adp
_atom_site_refinement_flags_occupancy
_atom_site_disorder_assembly
_atom_site_disorder_group
N1 N 0.71913(12) 0.15554(7) 0.84734(9) 0.0263(4) Uani 1 1 d . . . . .
N2 N 0.71777(15) 0.19753(8) 0.65060(11) 0.0387(5) Uani 1 1 d . . . . .
N3 N 0.71352(14) 0.33858(7) 0.71542(10) 0.0330(4) Uani 1 1 d . . . . .
N5 N 0.67431(17) 0.32768(8) 0.99178(10) 0.0421(5) Uani 1 1 d . . . . .
N6 N 0.70693(15) 0.18205(8) 1.04532(11) 0.0414(5) Uani 1 1 d . . . . .
C1 C 0.71043(15) 0.21502(8) 0.84946(11) 0.0260(4) Uani 1 1 d . . . . .
C2 C 0.71640(15) 0.24813(8) 0.78315(11) 0.0267(4) Uani 1 1 d . . . . .
C3 C 0.70780(17) 0.30751(9) 0.78490(11) 0.0328(5) Uani 1 1 d . . . . .
C4 C 0.6875(2) 0.33466(9) 0.85250(12) 0.0418(6) Uani 1 1 d . . . . .
C5 C 0.68410(18) 0.30159(9) 0.92016(12) 0.0362(5) Uani 1 1 d . . . . .
C6 C 0.69610(16) 0.24234(9) 0.91827(11) 0.0291(5) Uani 1 1 d . . . . .
C7 C 0.71979(15) 0.22009(8) 0.70965(12) 0.0278(4) Uani 1 1 d . . . . .
C8 C 0.70083(16) 0.20924(9) 0.98923(12) 0.0307(5) Uani 1 1 d . . . . .
C9 C 0.80635(15) 0.12549(8) 0.83977(11) 0.0262(4) Uani 1 1 d . . . . .
C10 C 0.90090(15) 0.14631(9) 0.83528(11) 0.0307(5) Uani 1 1 d . . . . .
H10 H 0.913925 0.186051 0.835036 0.037 Uiso 1 1 calc R . . . .
C11 C 0.97584(17) 0.10671(10) 0.83115(12) 0.0365(5) Uani 1 1 d . . . . .
H11 H 1.041992 0.119515 0.829024 0.044 Uiso 1 1 calc R . . . .
C12 C 0.95592(18) 0.04847(10) 0.83008(12) 0.0383(5) Uani 1 1 d . . . . .
H12 H 1.008191 0.022316 0.825688 0.046 Uiso 1 1 calc R . . . .
C13 C 0.86200(18) 0.02823(10) 0.83525(12) 0.0369(5) Uani 1 1 d . . . . .
H13 H 0.849240 -0.011558 0.834878 0.044 Uiso 1 1 calc R . . . .
C14 C 0.78577(16) 0.06704(9) 0.84105(11) 0.0292(5) Uani 1 1 d . . . . .
C15 C 0.68205(17) 0.06127(9) 0.84989(11) 0.0312(5) Uani 1 1 d . . . . .
C16 C 0.6190(2) 0.01471(10) 0.85379(14) 0.0425(6) Uani 1 1 d . . . . .
H16 H 0.642829 -0.023009 0.849705 0.051 Uiso 1 1 calc R . . . .
C17 C 0.5218(2) 0.02432(10) 0.86364(15) 0.0475(6) Uani 1 1 d . . . . .
H17 H 0.478796 -0.007235 0.866970 0.057 Uiso 1 1 calc R . . . .
C18 C 0.48508(18) 0.07905(10) 0.86881(13) 0.0408(6) Uani 1 1 d . . . . .
H18 H 0.417612 0.084284 0.875750 0.049 Uiso 1 1 calc R . . . .
C19 C 0.54532(16) 0.12631(9) 0.86403(12) 0.0333(5) Uani 1 1 d . . . . .
H19 H 0.520367 0.163895 0.867033 0.040 Uiso 1 1 calc R . . . .
C20 C 0.64315(16) 0.11632(8) 0.85471(11) 0.0276(4) Uani 1 1 d . . . . .
C21 C 0.79738(17) 0.34113(9) 0.67913(13) 0.0356(5) Uani 1 1 d . . . . .
C22 C 0.89619(19) 0.32483(11) 0.70843(15) 0.0489(7) Uani 1 1 d . . . . .
H22 H 0.915400 0.307434 0.759027 0.059 Uiso 1 1 calc R . . . .
C23 C 0.9658(2) 0.33487(12) 0.66117(18) 0.0568(7) Uani 1 1 d . . . . .
H23 H 1.034351 0.324427 0.680082 0.068 Uiso 1 1 calc R . . . .
C24 C 0.9384(2) 0.35989(11) 0.58646(17) 0.0534(7) Uani 1 1 d . . . . .
H24 H 0.988121 0.366057 0.555331 0.064 Uiso 1 1 calc R . . . .
C25 C 0.83998(19) 0.37565(10) 0.55766(14) 0.0424(6) Uani 1 1 d . . . . .
H25 H 0.821185 0.392335 0.506564 0.051 Uiso 1 1 calc R . . . .
C26 C 0.76792(17) 0.36688(9) 0.60428(12) 0.0335(5) Uani 1 1 d . . . . .
C27 C 0.66194(17) 0.37994(8) 0.59438(11) 0.0314(5) Uani 1 1 d . . . . .
C28 C 0.59138(18) 0.40467(9) 0.53323(12) 0.0369(5) Uani 1 1 d . . . . .
H28 H 0.611342 0.417881 0.486504 0.044 Uiso 1 1 calc R . . . .
C29 C 0.49287(19) 0.40959(10) 0.54168(13) 0.0429(6) Uani 1 1 d . . . . .
H29 H 0.444309 0.426229 0.500347 0.051 Uiso 1 1 calc R . . . .
C30 C 0.46313(19) 0.39044(11) 0.61027(14) 0.0439(6) Uani 1 1 d . . . . .
H30 H 0.394246 0.393840 0.614358 0.053 Uiso 1 1 calc R . . . .
C31 C 0.53137(18) 0.36665(9) 0.67246(12) 0.0373(5) Uani 1 1 d . . . . .
H31 H 0.511001 0.353997 0.719301 0.045 Uiso 1 1 calc R . . . .
C32 C 0.63029(17) 0.36210(8) 0.66345(11) 0.0308(5) Uani 1 1 d . . . . .
C45 C 0.7458(2) 0.36476(9) 1.03561(12) 0.0476(7) Uani 1 1 d . . . . .
C46 C 0.8354(3) 0.38419(11) 1.01897(14) 0.0594(8) Uani 1 1 d . . . . .
H46 H 0.856314 0.374052 0.971295 0.071 Uiso 1 1 calc R . . . .
C47 C 0.8937(3) 0.41920(13) 1.07482(15) 0.0761(11) Uani 1 1 d . . . . .
H47 H 0.955183 0.434266 1.064639 0.091 Uiso 1 1 calc R . . . .
C48 C 0.8642(3) 0.43276(13) 1.14554(16) 0.0833(12) Uani 1 1 d . . . . .
H48 H 0.906338 0.456381 1.183083 0.100 Uiso 1 1 calc R . . . .
C49 C 0.7758(3) 0.41274(12) 1.16190(15) 0.0701(10) Uani 1 1 d . . . . .
H49 H 0.756404 0.422037 1.210485 0.084 Uiso 1 1 calc R . . . .
C50 C 0.7142(2) 0.37839(10) 1.10613(13) 0.0527(7) Uani 1 1 d . . . . .
C51 C 0.6197(2) 0.34968(10) 1.10474(13) 0.0494(7) Uani 1 1 d . . . . .
C52 C 0.5528(3) 0.34974(12) 1.15572(15) 0.0619(8) Uani 1 1 d . . . . .
H52 H 0.566996 0.370783 1.203794 0.074 Uiso 1 1 calc R . . . .
C53 C 0.4653(3) 0.31882(13) 1.13558(16) 0.0633(8) Uani 1 1 d . . . . .
H53 H 0.418455 0.318807 1.170059 0.076 Uiso 1 1 calc R . . . .
C54 C 0.4437(2) 0.28736(12) 1.06543(15) 0.0560(7) Uani 1 1 d . . . . .
H54 H 0.382530 0.266250 1.053047 0.067 Uiso 1 1 calc R . . . .
C55 C 0.5099(2) 0.28645(11) 1.01370(14) 0.0477(6) Uani 1 1 d . . . . .
H55 H 0.495838 0.264984 0.965991 0.057 Uiso 1 1 calc R . . . .
C56 C 0.5975(2) 0.31807(10) 1.03435(13) 0.0432(6) Uani 1 1 d . . . . .
N4' N 0.6472(3) 0.3933(2) 0.8535(3) 0.0256(9) Uani 0.560(3) 1 d D . P A 1
C33' C 0.7127(4) 0.44070(14) 0.85162(18) 0.0232(8) Uani 0.560(3) 1 d D . P A 1
C34' C 0.8104(4) 0.44190(18) 0.8371(2) 0.0272(10) Uiso 0.560(3) 1 d D . P A 1
H34' H 0.843910 0.408518 0.824878 0.033 Uiso 0.560(3) 1 calc R . P A 1
C35' C 0.8553(4) 0.4950(2) 0.8417(2) 0.0375(10) Uani 0.560(3) 1 d D . P A 1
H35' H 0.923851 0.496998 0.836264 0.045 Uiso 0.560(3) 1 calc R . P A 1
C36' C 0.8119(5) 0.5409(2) 0.8525(3) 0.0413(17) Uiso 0.560(3) 1 d D . P A 1
H36' H 0.844998 0.575974 0.847060 0.050 Uiso 0.560(3) 1 calc R . P A 1
C37' C 0.7094(4) 0.54187(16) 0.8736(2) 0.0434(12) Uani 0.560(3) 1 d D . P A 1
H37' H 0.679519 0.575599 0.888903 0.052 Uiso 0.560(3) 1 calc R . P A 1
C38' C 0.6621(5) 0.48915(17) 0.8689(2) 0.0243(10) Uiso 0.560(3) 1 d D . P A 1
C39' C 0.5623(4) 0.47189(18) 0.8825(2) 0.0329(10) Uani 0.560(3) 1 d D . P A 1
C40' C 0.4853(4) 0.5036(2) 0.8984(3) 0.0345(8) Uiso 0.560(3) 1 d D . P A 1
H40' H 0.487966 0.543999 0.901847 0.041 Uiso 0.560(3) 1 calc R . P A 1
C41' C 0.3958(4) 0.4698(2) 0.9099(3) 0.0523(13) Uani 0.560(3) 1 d D . P A 1
H41' H 0.340813 0.488838 0.925566 0.063 Uiso 0.560(3) 1 calc R . P A 1
C42' C 0.3908(4) 0.4114(2) 0.8984(3) 0.0461(12) Uani 0.560(3) 1 d D . P A 1
H42' H 0.331413 0.391601 0.904405 0.055 Uiso 0.560(3) 1 calc R . P A 1
C43' C 0.4699(4) 0.3812(2) 0.8783(2) 0.0359(10) Uani 0.560(3) 1 d D . P A 1
H43' H 0.465746 0.341327 0.869027 0.043 Uiso 0.560(3) 1 calc R . P A 1
C44' C 0.5551(5) 0.4119(2) 0.8725(2) 0.0247(10) Uiso 0.560(3) 1 d D . P A 1
N4 N 0.6945(4) 0.3936(3) 0.8521(4) 0.0256(9) Uani 0.440(3) 1 d D . P A 2
C33 C 0.7692(5) 0.4350(2) 0.8437(3) 0.0204(12) Uiso 0.440(3) 1 d D . P A 2
C34 C 0.8661(4) 0.4262(2) 0.8315(3) 0.0337(12) Uani 0.440(3) 1 d D . P A 2
H34 H 0.892269 0.389154 0.826633 0.040 Uiso 0.440(3) 1 calc R . P A 2
C35 C 0.9227(5) 0.4746(3) 0.8267(3) 0.0447(15) Uani 0.440(3) 1 d D . P A 2
H35 H 0.989608 0.470827 0.817867 0.054 Uiso 0.440(3) 1 calc R . P A 2
C36 C 0.8851(5) 0.5275(3) 0.8344(3) 0.0516(18) Uani 0.440(3) 1 d D . P A 2
H36 H 0.925179 0.559026 0.824963 0.062 Uiso 0.440(3) 1 calc R . P A 2
C37 C 0.7816(6) 0.5408(3) 0.8573(4) 0.0337(19) Uiso 0.440(3) 1 d D . P A 2
H37 H 0.758561 0.577026 0.870481 0.040 Uiso 0.440(3) 1 calc R . P A 2
C38 C 0.7278(5) 0.4882(2) 0.8548(3) 0.0358(14) Uani 0.440(3) 1 d D . P A 2
C39 C 0.6252(6) 0.4804(2) 0.8718(3) 0.0229(13) Uiso 0.440(3) 1 d D . P A 2
C40 C 0.5541(5) 0.5176(2) 0.8844(3) 0.0493(16) Uani 0.440(3) 1 d D . P A 2
H40 H 0.564122 0.557580 0.883520 0.059 Uiso 0.440(3) 1 calc R . P A 2
C41 C 0.4579(5) 0.4918(3) 0.8998(4) 0.0345(8) Uiso 0.440(3) 1 d D . P A 2
H41 H 0.407908 0.515062 0.915642 0.041 Uiso 0.440(3) 1 calc R . P A 2
C42 C 0.4442(6) 0.4363(3) 0.8909(3) 0.0477(16) Uani 0.440(3) 1 d D . P A 2
H42 H 0.379717 0.421734 0.894864 0.057 Uiso 0.440(3) 1 calc R . P A 2
C43 C 0.5150(6) 0.3978(3) 0.8765(3) 0.0271(14) Uiso 0.440(3) 1 d D . P A 2
H43 H 0.502217 0.357985 0.872263 0.033 Uiso 0.440(3) 1 calc R . P A 2
C44 C 0.6069(6) 0.4216(2) 0.8686(3) 0.0260(12) Uani 0.440(3) 1 d D . P A 2
O4S O 0.94343(19) 0.28941(9) 0.90340(13) 0.0838(8) Uani 1 1 d D . . . .
C11S C 0.9813(5) 0.2582(3) 1.0387(4) 0.088(3) Uani 0.5 1 d D . P B 1
H11A H 1.040723 0.239627 1.070580 0.132 Uiso 0.5 1 calc R . P B 1
H11B H 0.969787 0.294757 1.062944 0.132 Uiso 0.5 1 calc R . P B 1
H11C H 0.921926 0.233771 1.036340 0.132 Uiso 0.5 1 calc R . P B 1
C9S C 1.0767(7) 0.4138(5) 0.8721(8) 0.152(5) Uani 0.5 1 d . . P C 3
H9SA H 1.064661 0.434417 0.918830 0.228 Uiso 0.5 1 calc R . P C 3
H9SB H 1.079574 0.440830 0.829319 0.228 Uiso 0.5 1 calc R . P C 3
H9SC H 1.021519 0.386648 0.854666 0.228 Uiso 0.5 1 calc R . P C 3
C14S C 1.1047(6) 0.3396(4) 0.9487(5) 0.109(3) Uani 0.5 1 d D . P D 2
H14A H 1.170430 0.327894 0.979724 0.163 Uiso 0.5 1 calc R . P D 2
H14B H 1.112888 0.352672 0.896245 0.163 Uiso 0.5 1 calc R . P D 2
H14C H 1.077318 0.370643 0.976084 0.163 Uiso 0.5 1 calc R . P D 2
C7S C 1.1733(6) 0.3827(3) 0.8925(5) 0.0772(19) Uani 0.5 1 d . . P C 3
O3S O 1.2044(5) 0.3538(3) 0.8438(4) 0.120(2) Uani 0.5 1 d . . P C 3
C10S C 0.9981(5) 0.2679(2) 0.9591(4) 0.0589(19) Uani 0.5 1 d D . P B 1
C12S C 1.1021(5) 0.2473(3) 0.9469(5) 0.0725(18) Uiso 0.5 1 d D . P B 1
H12A H 1.139474 0.230636 0.996262 0.109 Uiso 0.5 1 calc R . P B 1
H12B H 1.092879 0.218593 0.904751 0.109 Uiso 0.5 1 calc R . P B 1
H12C H 1.140048 0.279658 0.931787 0.109 Uiso 0.5 1 calc R . P B 1
O1S O 0.27712(14) 0.54548(10) 0.64685(12) 0.0669(6) Uani 1 1 d . . . . .
C1S C 0.25152(18) 0.49643(12) 0.63526(15) 0.0458(6) Uani 1 1 d . . . . .
C2S C 0.2188(2) 0.47442(12) 0.55329(16) 0.0581(7) Uani 1 1 d . . . . .
H2SA H 0.146386 0.481490 0.535070 0.087 Uiso 1 1 calc GR . . . .
H2SB H 0.231914 0.433403 0.552633 0.087 Uiso 1 1 calc GR . . . .
H2SC H 0.256671 0.493849 0.518064 0.087 Uiso 1 1 calc GR . . . .
C3S C 0.2488(3) 0.45656(15) 0.70164(17) 0.0738(10) Uani 1 1 d . . . . .
H3SA H 0.317749 0.444529 0.725219 0.111 Uiso 1 1 calc GR . . . .
H3SB H 0.208154 0.423138 0.681641 0.111 Uiso 1 1 calc GR . . . .
H3SC H 0.218669 0.475680 0.741921 0.111 Uiso 1 1 calc GR . . . .
C8S C 1.2314(7) 0.3879(5) 0.9761(5) 0.119(3) Uani 0.5 1 d . . P C 3
H8SA H 1.194655 0.412743 1.006273 0.179 Uiso 0.5 1 calc R . P C 3
H8SB H 1.239477 0.350132 1.000751 0.179 Uiso 0.5 1 calc R . P C 3
H8SC H 1.298195 0.404203 0.975847 0.179 Uiso 0.5 1 calc R . P C 3
O2S O 1.45592(19) 0.25653(10) 0.80861(13) 0.0771(7) Uani 1 1 d D U . . .
C4S C 1.3663(6) 0.2448(3) 0.7931(4) 0.0670(17) Uani 0.5 1 d D U P E 1
C5S C 1.3086(7) 0.2663(4) 0.7167(5) 0.091(3) Uani 0.5 1 d D U P E 1
H5SA H 1.237774 0.254536 0.710166 0.136 Uiso 0.5 1 calc R . P E 1
H5SB H 1.312382 0.307991 0.715947 0.136 Uiso 0.5 1 calc R . P E 1
H5SC H 1.337314 0.250766 0.673177 0.136 Uiso 0.5 1 calc R . P E 1
C6S C 1.3050(6) 0.2122(4) 0.8371(5) 0.099(3) Uani 0.5 1 d D U P E 1
H6SA H 1.235071 0.210990 0.807314 0.148 Uiso 0.5 1 calc R . P E 1
H6SB H 1.331525 0.173345 0.845003 0.148 Uiso 0.5 1 calc R . P E 1
H6SC H 1.306730 0.230178 0.888721 0.148 Uiso 0.5 1 calc R . P E 1
C6S' C 1.4172(5) 0.2271(3) 0.6718(4) 0.0707(17) Uani 0.5 1 d D U P E 2
H6SD H 1.354521 0.220950 0.632782 0.106 Uiso 0.5 1 calc R . P E 2
H6SE H 1.457580 0.256532 0.652493 0.106 Uiso 0.5 1 calc R . P E 2
H6SF H 1.455765 0.191486 0.679835 0.106 Uiso 0.5 1 calc R . P E 2
C4S' C 1.3926(4) 0.2454(2) 0.7474(4) 0.0596(15) Uani 0.5 1 d D U P E 2
C5S' C 1.2837(9) 0.2476(8) 0.7514(11) 0.177(8) Uani 0.5 1 d D U P E 2
H5SD H 1.242644 0.237978 0.699409 0.265 Uiso 0.5 1 calc R . P E 2
H5SE H 1.270104 0.220246 0.790964 0.265 Uiso 0.5 1 calc R . P E 2
H5SF H 1.266471 0.286045 0.766437 0.265 Uiso 0.5 1 calc R . P E 2
C13S C 1.0347(6) 0.2910(3) 0.9395(4) 0.072(2) Uani 0.5 1 d D . P D 2
C15S C 1.0714(8) 0.2391(4) 0.9819(6) 0.114(3) Uiso 0.5 1 d D . P D 2
H15A H 1.142276 0.244109 1.007995 0.171 Uiso 0.5 1 calc R . P D 2
H15B H 1.030777 0.231020 1.021860 0.171 Uiso 0.5 1 calc R . P D 2
H15C H 1.065678 0.207379 0.944360 0.171 Uiso 0.5 1 calc R . P D 2

loop_
_atom_site_aniso_label
_atom_site_aniso_U_11
_atom_site_aniso_U_22
_atom_site_aniso_U_33
_atom_site_aniso_U_23
_atom_site_aniso_U_13
_atom_site_aniso_U_12
N1 0.0314(9) 0.0215(8) 0.0263(9) 0.0014(7) 0.0064(7) -0.0046(7)
N2 0.0509(12) 0.0367(11) 0.0279(10) -0.0028(8) 0.0060(8) -0.0048(9)
N3 0.0480(11) 0.0267(9) 0.0205(8) 0.0054(7) -0.0022(8) -0.0106(8)
N5 0.0773(14) 0.0284(10) 0.0170(9) -0.0030(7) 0.0005(9) 0.0018(9)
N6 0.0549(12) 0.0406(11) 0.0285(10) 0.0089(9) 0.0075(9) 0.0014(9)
C1 0.0301(10) 0.0227(10) 0.0234(10) 0.0014(8) 0.0011(8) -0.0056(8)
C2 0.0312(11) 0.0266(11) 0.0201(10) 0.0007(8) 0.0002(8) -0.0083(8)
C3 0.0490(13) 0.0276(11) 0.0175(10) 0.0035(8) -0.0038(9) -0.0116(9)
C4 0.0780(17) 0.0218(11) 0.0202(11) -0.0002(8) -0.0031(11) -0.0059(11)
C5 0.0591(14) 0.0279(11) 0.0178(10) -0.0024(8) -0.0011(9) -0.0017(10)
C6 0.0380(12) 0.0277(11) 0.0188(10) 0.0027(8) -0.0011(8) -0.0043(9)
C7 0.0320(11) 0.0253(10) 0.0248(11) 0.0035(8) 0.0028(8) -0.0067(8)
C8 0.0389(12) 0.0283(11) 0.0230(11) -0.0003(9) 0.0020(9) -0.0014(9)
C9 0.0342(11) 0.0287(11) 0.0151(9) 0.0027(8) 0.0037(8) -0.0009(9)
C10 0.0342(11) 0.0355(12) 0.0219(10) 0.0049(8) 0.0041(8) -0.0044(9)
C11 0.0351(12) 0.0534(15) 0.0200(10) 0.0063(10) 0.0034(9) 0.0009(10)
C12 0.0436(13) 0.0486(14) 0.0220(10) 0.0004(9) 0.0048(9) 0.0127(11)
C13 0.0553(15) 0.0305(12) 0.0250(11) -0.0023(9) 0.0085(10) 0.0040(10)
C14 0.0429(12) 0.0272(11) 0.0183(9) -0.0025(8) 0.0082(8) -0.0016(9)
C15 0.0470(13) 0.0247(11) 0.0234(10) -0.0050(8) 0.0107(9) -0.0086(9)
C16 0.0635(16) 0.0263(12) 0.0417(13) -0.0078(10) 0.0203(12) -0.0136(11)
C17 0.0606(16) 0.0383(14) 0.0481(14) -0.0096(11) 0.0217(12) -0.0268(12)
C18 0.0402(13) 0.0474(14) 0.0371(12) -0.0065(10) 0.0127(10) -0.0149(11)
C19 0.0364(12) 0.0327(12) 0.0312(11) -0.0028(9) 0.0077(9) -0.0067(9)
C20 0.0383(12) 0.0258(10) 0.0192(9) -0.0023(8) 0.0072(8) -0.0095(9)
C21 0.0467(13) 0.0263(11) 0.0301(11) 0.0042(9) -0.0013(10) -0.0157(10)
C22 0.0465(14) 0.0429(14) 0.0486(14) 0.0171(11) -0.0114(11) -0.0183(11)
C23 0.0416(14) 0.0484(16) 0.0741(19) 0.0195(14) -0.0038(13) -0.0159(12)
C24 0.0512(16) 0.0408(14) 0.0692(18) 0.0166(13) 0.0142(13) -0.0137(12)
C25 0.0531(15) 0.0320(12) 0.0420(13) 0.0120(10) 0.0088(11) -0.0103(11)
C26 0.0441(13) 0.0249(11) 0.0285(11) 0.0054(8) 0.0004(9) -0.0120(9)
C27 0.0491(13) 0.0233(10) 0.0201(10) 0.0004(8) 0.0032(9) -0.0076(9)
C28 0.0539(14) 0.0342(12) 0.0204(10) 0.0038(9) 0.0023(9) -0.0005(10)
C29 0.0543(15) 0.0443(14) 0.0264(11) 0.0013(10) -0.0010(10) 0.0081(11)
C30 0.0483(14) 0.0485(14) 0.0343(12) -0.0031(11) 0.0069(10) 0.0071(11)
C31 0.0565(15) 0.0332(12) 0.0233(11) -0.0030(9) 0.0106(10) -0.0027(10)
C32 0.0495(13) 0.0215(10) 0.0180(10) -0.0018(8) -0.0016(9) -0.0058(9)
C45 0.096(2) 0.0233(11) 0.0174(10) -0.0001(9) -0.0033(11) -0.0033(12)
C46 0.116(3) 0.0396(14) 0.0199(11) 0.0016(10) 0.0056(13) -0.0277(15)
C47 0.140(3) 0.0561(18) 0.0284(13) -0.0041(12) 0.0077(16) -0.0472(19)
C48 0.157(4) 0.0574(19) 0.0292(14) -0.0122(13) 0.0040(18) -0.048(2)
C49 0.138(3) 0.0437(16) 0.0248(13) -0.0116(11) 0.0058(16) -0.0128(18)
C50 0.101(2) 0.0311(13) 0.0218(11) -0.0028(9) 0.0022(12) 0.0048(14)
C51 0.086(2) 0.0347(13) 0.0239(11) -0.0030(10) 0.0023(12) 0.0150(13)
C52 0.101(2) 0.0539(17) 0.0300(13) -0.0104(12) 0.0107(14) 0.0177(17)
C53 0.090(2) 0.0636(19) 0.0384(15) -0.0026(13) 0.0179(15) 0.0256(17)
C54 0.0710(18) 0.0590(17) 0.0365(14) -0.0001(12) 0.0069(13) 0.0196(14)
C55 0.0679(17) 0.0439(14) 0.0268(12) -0.0041(10) -0.0014(11) 0.0162(13)
C56 0.0724(17) 0.0328(12) 0.0213(11) 0.0004(9) 0.0021(11) 0.0145(12)
N4' 0.032(3) 0.0242(12) 0.0206(10) -0.0008(8) 0.006(2) -0.004(3)
C33' 0.037(2) 0.018(2) 0.0128(16) 0.0008(12) 0.0010(15) 0.0034(17)
C35' 0.056(3) 0.026(2) 0.026(2) 0.0039(17) -0.001(2) -0.011(2)
C37' 0.073(3) 0.020(2) 0.029(2) -0.0058(16) -0.010(2) 0.0117(19)
C39' 0.041(3) 0.038(3) 0.0183(18) -0.0020(16) 0.0009(16) 0.0151(19)
C41' 0.053(3) 0.067(3) 0.035(2) -0.005(2) 0.006(2) 0.032(3)
C42' 0.035(3) 0.074(4) 0.029(2) 0.007(2) 0.0050(19) 0.017(2)
C43' 0.033(2) 0.048(3) 0.028(2) 0.0059(18) 0.0073(17) 0.005(2)
N4 0.032(3) 0.0242(12) 0.0206(10) -0.0008(8) 0.006(2) -0.004(3)
C34 0.037(3) 0.038(3) 0.023(2) 0.004(2) 0.001(2) -0.011(3)
C35 0.051(4) 0.047(4) 0.030(3) 0.008(2) -0.005(3) -0.024(3)
C36 0.060(4) 0.041(4) 0.041(3) 0.018(3) -0.019(3) -0.025(3)
C38 0.050(4) 0.029(3) 0.019(2) 0.0079(19) -0.013(2) -0.012(2)
C40 0.064(4) 0.031(3) 0.044(3) -0.008(2) -0.013(3) 0.012(3)
C42 0.051(4) 0.055(4) 0.036(3) -0.002(3) 0.006(3) 0.020(3)
C44 0.040(4) 0.024(3) 0.012(2) -0.0048(18) 0.001(2) -0.003(3)
O4S 0.1065(18) 0.0600(13) 0.0627(14) 0.0106(11) -0.0363(13) 0.0020(12)
C11S 0.085(5) 0.071(4) 0.086(5) 0.055(4) -0.039(4) -0.018(4)
C9S 0.075(6) 0.111(8) 0.253(15) -0.035(9) -0.009(7) 0.017(5)
C14S 0.107(6) 0.112(7) 0.090(6) 0.029(5) -0.022(5) -0.044(5)
C7S 0.082(5) 0.069(4) 0.084(5) 0.000(4) 0.022(4) 0.003(4)
O3S 0.161(6) 0.110(5) 0.099(4) -0.016(4) 0.049(4) 0.012(4)
C10S 0.072(4) 0.020(3) 0.067(4) 0.009(3) -0.031(3) -0.001(3)
O1S 0.0500(11) 0.0735(15) 0.0730(14) -0.0116(11) 0.0020(10) -0.0014(10)
C1S 0.0334(12) 0.0545(17) 0.0494(15) -0.0011(12) 0.0083(11) 0.0165(12)
C2S 0.076(2) 0.0507(16) 0.0466(15) 0.0035(12) 0.0111(14) 0.0198(14)
C3S 0.096(2) 0.081(2) 0.0477(17) 0.0078(15) 0.0211(16) 0.0356(19)
C8S 0.124(7) 0.164(10) 0.070(5) 0.006(6) 0.018(5) -0.022(7)
O2S 0.0817(15) 0.0725(15) 0.0641(14) -0.0077(11) -0.0167(12) 0.0218(12)
C4S 0.072(4) 0.064(4) 0.071(4) -0.008(3) 0.028(4) 0.025(3)
C5S 0.080(6) 0.080(5) 0.089(6) -0.001(4) -0.038(5) 0.002(5)
C6S 0.095(5) 0.122(7) 0.086(5) 0.015(5) 0.030(4) 0.049(5)
C6S' 0.066(4) 0.068(4) 0.069(4) -0.011(3) -0.008(3) -0.003(3)
C4S' 0.051(3) 0.042(3) 0.076(4) -0.004(3) -0.010(3) 0.004(3)
C5S' 0.091(6) 0.229(19) 0.234(19) -0.127(14) 0.087(9) -0.080(9)
C13S 0.116(7) 0.042(4) 0.040(3) 0.006(3) -0.025(4) -0.013(4)

loop_
_atom_type_symbol
_atom_type_description
_atom_type_scat_dispersion_real
_atom_type_scat_dispersion_imag
_atom_type_scat_source
C C 0.0033 0.0016 'International Tables Vol C Tables 4.2.6.8 and 6.1.1.4'
H H 0.0000 0.0000 'International Tables Vol C Tables 4.2.6.8 and 6.1.1.4'
N N 0.0061 0.0033 'International Tables Vol C Tables 4.2.6.8 and 6.1.1.4'
O O 0.0106 0.0060 'International Tables Vol C Tables 4.2.6.8 and 6.1.1.4'

loop_
_exptl_crystal_face_index_h
_exptl_crystal_face_index_k
_exptl_crystal_face_index_l
_exptl_crystal_face_perp_dist
0.00 1.00 0.00 0.1860
0.00 -1.00 0.00 0.1920
0.00 0.00 -1.00 0.1040
0.00 0.00 1.00 0.1540
0.00 -2.00 1.00 0.1710
0.00 2.00 -1.00 0.1670
0.00 -2.00 -1.00 0.1960
-2.00 1.00 1.00 0.0900
2.00 -1.00 -1.00 0.0660
1.00 2.00 2.00 0.1720
-1.00 -2.00 -2.00 0.1830

loop_
_geom_angle_atom_site_label_1
_geom_angle_atom_site_label_2
_geom_angle_atom_site_label_3
_geom_angle
C1 N1 C20 125.80(17)
C9 N1 C1 125.47(16)
C9 N1 C20 108.71(16)
C21 N3 C3 125.76(19)
C21 N3 C32 108.37(16)
C32 N3 C3 124.73(19)
C45 N5 C5 124.5(2)
C56 N5 C5 126.6(2)
C56 N5 C45 108.68(19)
C2 C1 N1 120.96(17)
C6 C1 N1 120.46(17)
C6 C1 C2 118.57(18)
C1 C2 C3 121.24(18)
C1 C2 C7 118.81(18)
C3 C2 C7 119.56(17)
C2 C3 N3 118.45(18)
C2 C3 C4 120.12(18)
C4 C3 N3 121.30(19)
C3 C4 C5 118.68(19)
C3 C4 N4' 124.4(2)
C5 C4 N4' 115.5(2)
N4 C4 C3 115.1(3)
N4 C4 C5 124.6(3)
N5 C5 C4 120.59(19)
C6 C5 N5 118.97(18)
C6 C5 C4 120.34(19)
C1 C6 C5 120.86(18)
C1 C6 C8 118.84(18)
C5 C6 C8 120.16(18)
N2 C7 C2 176.8(2)
N6 C8 C6 178.1(2)
N1 C9 C14 108.61(17)
C10 C9 N1 128.98(18)
C10 C9 C14 122.35(19)
C9 C10 C11 117.2(2)
C10 C11 C12 121.2(2)
C13 C12 C11 121.1(2)
C12 C13 C14 118.9(2)
C9 C14 C15 107.02(18)
C13 C14 C9 119.2(2)
C13 C14 C15 133.7(2)
C16 C15 C14 133.8(2)
C16 C15 C20 118.7(2)
C20 C15 C14 107.56(17)
C17 C16 C15 118.9(2)
C16 C17 C18 121.5(2)
C17 C18 C19 121.1(2)
C20 C19 C18 117.1(2)
N1 C20 C15 108.08(18)
C19 C20 N1 129.18(19)
C19 C20 C15 122.73(19)
N3 C21 C26 108.74(19)
C22 C21 N3 129.3(2)
C22 C21 C26 121.9(2)
C23 C22 C21 117.3(2)
C22 C23 C24 121.9(2)
C25 C24 C23 120.4(2)
C24 C25 C26 119.2(2)
C21 C26 C27 107.01(19)
C25 C26 C21 119.2(2)
C25 C26 C27 133.7(2)
C28 C27 C26 133.6(2)
C28 C27 C32 119.0(2)
C32 C27 C26 107.41(18)
C29 C28 C27 119.0(2)
C28 C29 C30 120.8(2)
C31 C30 C29 121.7(2)
C32 C31 C30 117.0(2)
N3 C32 C27 108.47(19)
C31 C32 N3 129.00(19)
C31 C32 C27 122.49(19)
C46 C45 N5 129.3(2)
C46 C45 C50 122.5(2)
C50 C45 N5 108.2(2)
C45 C46 C47 117.0(3)
C46 C47 C48 121.4(3)
C49 C48 C47 121.2(3)
C48 C49 C50 118.9(3)
C45 C50 C51 107.5(2)
C49 C50 C45 119.1(3)
C49 C50 C51 133.4(3)
C52 C51 C50 132.9(2)
C52 C51 C56 119.7(3)
C56 C51 C50 107.4(2)
C53 C52 C51 118.6(2)
C52 C53 C54 121.3(3)
C55 C54 C53 121.0(3)
C56 C55 C54 117.2(2)
C51 C56 N5 108.2(2)
C55 C56 N5 129.5(2)
C55 C56 C51 122.2(2)
C33' N4' C4 119.7(4)
C44' N4' C4 129.0(4)
C44' N4' C33' 110.0(4)
C34' C33' N4' 129.4(4)
C34' C33' C38' 123.1(4)
C38' C33' N4' 107.5(4)
C35' C34' C33' 115.4(4)
C36' C35' C34' 124.7(6)
C35' C36' C37' 121.8(5)
C38' C37' C36' 114.1(4)
C33' C38' C39' 108.3(4)
C37' C38' C33' 120.1(5)
C37' C38' C39' 131.5(4)
C40' C39' C38' 130.3(4)
C40' C39' C44' 122.4(5)
C44' C39' C38' 107.3(4)
C39' C40' C41' 114.2(4)
C42' C41' C40' 121.7(4)
C43' C42' C41' 121.7(6)
C44' C43' C42' 116.6(5)
N4' C44' C39' 106.9(5)
C43' C44' N4' 129.8(4)
C43' C44' C39' 123.3(5)
C4 N4 C33 136.9(5)
C4 N4 C44 113.5(4)
C33 N4 C44 109.5(5)
C34 C33 N4 128.5(5)
C34 C33 C38 124.8(6)
C38 C33 N4 106.6(6)
C35 C34 C33 116.0(6)
C34 C35 C36 121.7(7)
C35 C36 C37 125.4(6)
C38 C37 C36 107.3(6)
C33 C38 C37 124.1(6)
C33 C38 C39 109.3(5)
C37 C38 C39 126.3(6)
C40 C39 C38 132.4(6)
C40 C39 C44 121.3(7)
C44 C39 C38 106.2(5)
C39 C40 C41 115.8(6)
C42 C41 C40 118.9(6)
C41 C42 C43 125.7(8)
C42 C43 C44 114.7(7)
C39 C44 N4 108.3(6)
C43 C44 N4 128.5(4)
C43 C44 C39 123.1(7)
C9S C7S C8S 117.2(8)
O3S C7S C9S 121.5(9)
O3S C7S C8S 121.3(8)
O4S C10S C11S 129.3(6)
O4S C10S C12S 117.1(6)
C11S C10S C12S 113.5(5)
O1S C1S C2S 120.7(3)
O1S C1S C3S 121.7(3)
C3S C1S C2S 117.6(3)
O2S C4S C5S 116.2(7)
O2S C4S C6S 130.7(7)
C6S C4S C5S 113.1(8)
O2S C4S' C6S' 124.9(6)
O2S C4S' C5S' 118.1(9)
C6S' C4S' C5S' 116.9(8)
O4S C13S C14S 128.2(6)
O4S C13S C15S 114.9(7)
C15S C13S C14S 116.7(7)

loop_
_geom_bond_atom_site_label_1
_geom_bond_atom_site_label_2
_geom_bond_distance
N1 C1 1.403(3)
N1 C9 1.401(3)
N1 C20 1.403(2)
N2 C7 1.142(3)
N3 C3 1.416(3)
N3 C21 1.399(3)
N3 C32 1.402(3)
N5 C5 1.406(3)
N5 C45 1.403(3)
N5 C56 1.403(3)
N6 C8 1.147(3)
C1 C2 1.397(3)
C1 C6 1.394(3)
C2 C3 1.400(3)
C2 C7 1.435(3)
C3 C4 1.401(3)
C4 C5 1.408(3)
C4 N4' 1.483(5)
C4 N4 1.387(7)
C5 C6 1.402(3)
C6 C8 1.439(3)
C9 C10 1.384(3)
C9 C14 1.402(3)
C10 C11 1.387(3)
C11 C12 1.394(3)
C12 C13 1.374(3)
C13 C14 1.393(3)
C14 C15 1.445(3)
C15 C16 1.396(3)
C15 C20 1.404(3)
C16 C17 1.375(4)
C17 C18 1.387(4)
C18 C19 1.388(3)
C19 C20 1.382(3)
C21 C22 1.383(3)
C21 C26 1.407(3)
C22 C23 1.380(4)
C23 C24 1.395(4)
C24 C25 1.373(4)
C25 C26 1.395(3)
C26 C27 1.440(3)
C27 C28 1.397(3)
C27 C32 1.405(3)
C28 C29 1.371(3)
C29 C30 1.395(3)
C30 C31 1.383(3)
C31 C32 1.379(3)
C45 C46 1.375(4)
C45 C50 1.402(3)
C46 C47 1.385(4)
C47 C48 1.392(4)
C48 C49 1.364(5)
C49 C50 1.394(4)
C50 C51 1.439(4)
C51 C52 1.380(4)
C51 C56 1.402(3)
C52 C53 1.370(5)
C53 C54 1.396(4)
C54 C55 1.382(4)
C55 C56 1.381(4)
N4' C33' 1.426(6)
N4' C44' 1.417(6)
C33' C34' 1.390(6)
C33' C38' 1.390(6)
C34' C35' 1.382(6)
C35' C36' 1.259(7)
C36' C37' 1.499(8)
C37' C38' 1.389(7)
C38' C39' 1.470(6)
C39' C40' 1.351(6)
C39' C44' 1.421(6)
C40' C41' 1.493(7)
C41' C42' 1.387(7)
C42' C43' 1.382(6)
C43' C44' 1.378(7)
N4 C33 1.430(8)
N4 C44 1.431(8)
C33 C34 1.382(8)
C33 C38 1.398(7)
C34 C35 1.380(7)
C35 C36 1.359(9)
C36 C37 1.557(10)
C37 C38 1.428(8)
C38 C39 1.483(8)
C39 C40 1.348(8)
C39 C44 1.401(7)
C40 C41 1.503(9)
C41 C42 1.322(9)
C42 C43 1.374(8)
C43 C44 1.393(9)
O4S C10S 1.198(6)
O4S C13S 1.265(7)
C11S C10S 1.451(9)
C9S C7S 1.474(11)
C14S C13S 1.469(9)
C7S O3S 1.217(8)
C7S C8S 1.500(11)
C10S C12S 1.538(8)
O1S C1S 1.208(3)
C1S C2S 1.484(4)
C1S C3S 1.483(4)
O2S C4S 1.218(8)
O2S C4S' 1.246(6)
C4S C5S 1.478(9)
C4S C6S 1.448(9)
C6S' C4S' 1.469(8)
C4S' C5S' 1.486(10)
C13S C15S 1.455(9)
